data_6000037
loop_
_publ_author_name
'Kim, J. Y.'
'Fenton, R. R.'
'Hunter, B. A.'
'Kennedy, B. J.'

_publ_section_title
;
 Powder diffraction studies of synthetic calcium and lead apatites
;
_journal_name_full 'Australian Journal of Chemistry'
_journal_page_first 679
_journal_page_last 686
_journal_paper_doi 10.1071/CH00060
_journal_volume 53
_journal_year 2000
_chemical_formula_sum 'Ca10 F2 O24 P6'
_space_group_crystal_system hexagonal
_space_group_IT_number 176
_space_group_name_Hall '-P 6c'
_space_group_name_H-M_alt 'P 63/m'
_cell_angle_alpha 90.000
_cell_angle_beta 90.000
_cell_angle_gamma 120.000
_cell_length_a 9.3475(3)
_cell_length_b 9.3475(3)
_cell_length_c 6.8646(1)
_cell_volume 519.50
_cod_depositor_comments
;
 Correcting the _cell_length_a data item value by changing it from '9.3485' to
 '9.3475(3)'. Updating space group information and adding the symmetry operation
 list.

 Antanas Vaitkus,
 2017-11-19
;
_cod_database_code 6000037

loop_
_space_group_symop_id
_space_group_symop_operation_xyz
1 x,y,z
2 x-y,x,z+1/2
3 -y,x-y,z
4 -x,-y,z+1/2
5 -x+y,-x,z
6 y,-x+y,z+1/2
7 -x,-y,-z
8 -x+y,-x,-z+1/2
9 y,-x+y,-z
10 x,y,-z+1/2
11 x-y,x,-z
12 -y,x-y,-z+1/2

loop_
_atom_site_label
_atom_site_fract_x
_atom_site_fract_y
_atom_site_fract_z
? ? ? ?
